data_1568747
loop_
_publ_author_name
'Sarcevic, Julijan'
'Heitkemper, Tobias'
'Ruth, Paul Niklas'
'Na&#xdf;, Leonard'
'Kubis, Maximilian'
'Stalke, Dietmar'
'Sindlinger, Christian P.'

_publ_section_title
;
 A donor-supported silavinylidene and silylium ylides: boroles as a
 flexible platform for versatile Si(ii) chemistry.
;
_journal_issue 19
_journal_name_full 'Chemical science'
_journal_page_first 5148
_journal_page_last 5159
_journal_paper_doi 10.1039/d3sc00808h
_journal_volume 14
_journal_year 2023
_chemical_formula_sum 'C54 H75 B Cl2 N2 Si3'
_chemical_formula_weight 918.14
_space_group_crystal_system monoclinic
_space_group_IT_number 14
_space_group_name_Hall '-P 2yn'
_space_group_name_H-M_alt 'P 1 21/n 1'
_atom_sites_solution_hydrogens geom
_atom_sites_solution_primary direct
_audit_creation_method
;FinalCif V113 by Daniel Kratzert, Freiburg 2022,
https://dkratzert.de/finalcif.html
;
_audit_update_record
;
2023-01-01 deposited with the CCDC.	2023-03-31 downloaded from the CCDC.
;
_cell_angle_alpha 90
_cell_angle_beta 91.840(3)
_cell_angle_gamma 90
_cell_formula_units_Z 4
_cell_length_a 17.1027(9)
_cell_length_b 15.8004(8)
_cell_length_c 20.5088(11)
_cell_measurement_reflns_used 9856
_cell_measurement_temperature 100(2)
_cell_measurement_theta_max 31.48
_cell_measurement_theta_min 2.37
_cell_volume 5539.2(5)
_computing_cell_refinement 'Bruker SAINT'
_computing_data_collection 'Bruker APEX2'
_computing_data_reduction 'Bruker SAINT'
_computing_molecular_graphics 'Bruker SHELXTL'
_computing_publication_material 'Bruker SHELXTL'
_computing_structure_refinement 'SHELXL-2018/3 (Sheldrick, 2018)'
_computing_structure_solution 'SHELXT 2014/5 (Sheldrick, 2014)'
_diffrn_ambient_environment N~2~
_diffrn_ambient_temperature 100(2)
_diffrn_measured_fraction_theta_full 1.000
_diffrn_measured_fraction_theta_max 0.998
_diffrn_measurement_device_type 'Bruker APEX-II CCD'
_diffrn_measurement_method '\f and \w scans'
_diffrn_measurement_specimen_support 'MiTeGen micromount'
_diffrn_radiation_probe x-ray
_diffrn_radiation_type MoK\a
_diffrn_radiation_wavelength 0.71073
_diffrn_reflns_av_R_equivalents 0.0431
_diffrn_reflns_av_unetI/netI 0.0263
_diffrn_reflns_Laue_measured_fraction_full 1.000
_diffrn_reflns_Laue_measured_fraction_max 0.998
_diffrn_reflns_limit_h_max 24
_diffrn_reflns_limit_h_min -25
_diffrn_reflns_limit_k_max 23
_diffrn_reflns_limit_k_min -23
_diffrn_reflns_limit_l_max 30
_diffrn_reflns_limit_l_min -30
_diffrn_reflns_number 138413
_diffrn_reflns_point_group_measured_fraction_full 1.000
_diffrn_reflns_point_group_measured_fraction_max 0.998
_diffrn_reflns_theta_full 25.242
_diffrn_reflns_theta_max 31.529
_diffrn_reflns_theta_min 1.526
_exptl_absorpt_coefficient_mu 0.217
_exptl_absorpt_correction_T_max 0.7462
_exptl_absorpt_correction_T_min 0.6908
_exptl_absorpt_correction_type multi-scan
_exptl_absorpt_process_details
;
 Reference: Krause, L., Herbst-Irmer, R.,
 Sheldrick G.M. & Stalke D.,
 J. Appl. Cryst. 48 (2015) 3-10.
;
_exptl_crystal_colour purple
_exptl_crystal_density_diffrn 1.101
_exptl_crystal_description block
_exptl_crystal_F_000 1976
_exptl_crystal_size_max 0.345
_exptl_crystal_size_mid 0.227
_exptl_crystal_size_min 0.178
_refine_diff_density_max 0.469
_refine_diff_density_min -0.284
_refine_diff_density_rms 0.050
_refine_ls_extinction_method none
_refine_ls_goodness_of_fit_ref 1.021
_refine_ls_hydrogen_treatment constr
_refine_ls_matrix_type full
_refine_ls_number_parameters 578
_refine_ls_number_reflns 18434
_refine_ls_number_restraints 0
_refine_ls_restrained_S_all 1.021
_refine_ls_R_factor_all 0.0460
_refine_ls_R_factor_gt 0.0341
_refine_ls_shift/su_max 0.002
_refine_ls_shift/su_mean 0.000
_refine_ls_structure_factor_coef Fsqd
_refine_ls_weighting_details 'w=1/[\s^2^(Fo^2^)+(0.0463P)^2^+1.8837P] where P=(Fo^2^+2Fc^2^)/3'
_refine_ls_weighting_scheme calc
_refine_ls_wR_factor_gt 0.0881
_refine_ls_wR_factor_ref 0.0964
_reflns_Friedel_coverage 0.000
_reflns_number_gt 15215
_reflns_number_total 18434
_reflns_threshold_expression 'I > 2\s(I)'
_cod_data_source_file d3sc00808h2.cif
_cod_data_source_block sad_a_CCDC4
_cod_depositor_comments 'Adding full bibliography for 1568738--1568749.cif.'
_cod_original_sg_symbol_H-M 'P 21/n'
_cod_database_code 1568747
_shelx_shelxl_version_number 2018/3
_shelx_space_group_comment
;
The symmetry employed for this shelxl refinement is uniquely defined
by the following loop, which should always be used as a source of
symmetry information in preference to the above space-group names.
They are only intended as comments.
;
_shelx_estimated_absorpt_t_min 0.929
_shelx_estimated_absorpt_t_max 0.962
_diffrn_measurement_ambient_temperature_device_make 'Oxford Cryostream 600'

loop_
_space_group_symop_operation_xyz
'x, y, z'
'-x+1/2, y+1/2, -z+1/2'
'-x, -y, -z'
'x-1/2, -y-1/2, z-1/2'

loop_
_atom_site_label
_atom_site_type_symbol
_atom_site_fract_x
_atom_site_fract_y
_atom_site_fract_z
_atom_site_U_iso_or_equiv
_atom_site_adp_type
_atom_site_occupancy
_atom_site_site_symmetry_order
_atom_site_calc_flag
_atom_site_refinement_flags_posn
_atom_site_refinement_flags_adp
_atom_site_refinement_flags_occupancy
_atom_site_disorder_assembly
_atom_site_disorder_group
Cl1 Cl 0.66746(2) 0.67307(2) 0.13730(2) 0.02203(6) Uani 1 1 d . . . . .
Si1 Si 0.63154(2) 0.64175(2) 0.23004(2) 0.01285(5) Uani 1 1 d . . . . .
N1 N 0.64274(5) 0.45553(5) 0.22921(4) 0.01272(14) Uani 1 1 d . . . . .
C1 C 0.46748(6) 0.63000(7) 0.11815(5) 0.0215(2) Uani 1 1 d . . . . .
H1A H 0.443092 0.668930 0.086346 0.032 Uiso 1 1 calc R U . . .
H1B H 0.436299 0.578086 0.120201 0.032 Uiso 1 1 calc R U . . .
H1C H 0.520477 0.616059 0.104838 0.032 Uiso 1 1 calc R U . . .
B1 B 0.47166(6) 0.67362(7) 0.18795(5) 0.01507(19) Uani 1 1 d . . . . .
Si2 Si 0.30417(2) 0.70252(2) 0.20060(2) 0.01661(6) Uani 1 1 d . . . . .
Cl2 Cl 0.70257(2) 0.71438(2) 0.29146(2) 0.01881(5) Uani 1 1 d . . . . .
N2 N 0.75303(5) 0.50938(5) 0.26273(4) 0.01352(14) Uani 1 1 d . . . . .
C2 C 0.53150(5) 0.65866(6) 0.24266(5) 0.01435(16) Uani 1 1 d . . . . .
C3 C 0.50073(5) 0.69888(6) 0.30159(5) 0.01354(16) Uani 1 1 d . . . . .
Si3 Si 0.43336(2) 0.84285(2) 0.17507(2) 0.01691(6) Uani 1 1 d . . . . .
C4 C 0.43225(5) 0.74163(6) 0.28851(5) 0.01365(16) Uani 1 1 d . . . . .
C5 C 0.40812(5) 0.73813(6) 0.21608(5) 0.01411(16) Uani 1 1 d . . . . .
C6 C 0.45977(8) 0.83391(8) 0.08684(6) 0.0279(2) Uani 1 1 d . . . . .
H6A H 0.417737 0.804614 0.062337 0.042 Uiso 1 1 calc R U . . .
H6B H 0.508533 0.801824 0.083668 0.042 Uiso 1 1 calc R U . . .
H6C H 0.466769 0.890654 0.068633 0.042 Uiso 1 1 calc R U . . .
C7 C 0.52151(7) 0.88959(7) 0.21783(6) 0.0240(2) Uani 1 1 d . . . . .
H7A H 0.560750 0.845276 0.225809 0.036 Uiso 1 1 calc R U . . .
H7B H 0.506428 0.913990 0.259518 0.036 Uiso 1 1 calc R U . . .
H7C H 0.543523 0.933990 0.190543 0.036 Uiso 1 1 calc R U . . .
C9 C 0.27632(7) 0.70317(8) 0.11118(6) 0.0240(2) Uani 1 1 d . . . . .
H9A H 0.284124 0.760050 0.093467 0.036 Uiso 1 1 calc R U . . .
H9B H 0.221217 0.687083 0.105186 0.036 Uiso 1 1 calc R U . . .
H9C H 0.309099 0.662734 0.088259 0.036 Uiso 1 1 calc R U . . .
C8 C 0.35278(7) 0.92407(7) 0.17420(6) 0.0279(2) Uani 1 1 d . . . . .
H8A H 0.373411 0.978750 0.160166 0.042 Uiso 1 1 calc R U . . .
H8B H 0.332437 0.929586 0.218128 0.042 Uiso 1 1 calc R U . . .
H8C H 0.310545 0.906138 0.143856 0.042 Uiso 1 1 calc R U . . .
C10 C 0.29204(7) 0.59294(7) 0.23353(6) 0.0259(2) Uani 1 1 d . . . . .
H10A H 0.237723 0.574612 0.226197 0.039 Uiso 1 1 calc R U . . .
H10B H 0.305026 0.592695 0.280420 0.039 Uiso 1 1 calc R U . . .
H10C H 0.327012 0.554158 0.211212 0.039 Uiso 1 1 calc R U . . .
C11 C 0.22693(6) 0.76869(8) 0.23944(6) 0.0259(2) Uani 1 1 d . . . . .
H11A H 0.229480 0.826744 0.222825 0.039 Uiso 1 1 calc R U . . .
H11B H 0.235896 0.768982 0.286872 0.039 Uiso 1 1 calc R U . . .
H11C H 0.175192 0.744799 0.228839 0.039 Uiso 1 1 calc R U . . .
C12 C 0.38222(6) 0.77708(6) 0.33986(5) 0.01468(17) Uani 1 1 d . . . . .
C13 C 0.36839(6) 0.86394(6) 0.34643(5) 0.01703(18) Uani 1 1 d . . . . .
H13 H 0.392330 0.902348 0.317548 0.020 Uiso 1 1 calc R U . . .
C14 C 0.32036(6) 0.89529(7) 0.39432(5) 0.01913(19) Uani 1 1 d . . . . .
C15 C 0.28369(6) 0.83845(7) 0.43557(5) 0.02014(19) Uani 1 1 d . . . . .
H15 H 0.248930 0.859191 0.467061 0.024 Uiso 1 1 calc R U . . .
C16 C 0.29735(7) 0.75187(7) 0.43122(5) 0.0214(2) Uani 1 1 d . . . . .
C17 C 0.34708(6) 0.72233(7) 0.38368(5) 0.01877(18) Uani 1 1 d . . . . .
H17 H 0.357350 0.663364 0.381028 0.023 Uiso 1 1 calc R U . . .
C19 C 0.25909(10) 0.69095(9) 0.47714(7) 0.0378(3) Uani 1 1 d . . . . .
H19A H 0.244444 0.639115 0.453516 0.057 Uiso 1 1 calc R U . . .
H19B H 0.212177 0.717153 0.494496 0.057 Uiso 1 1 calc R U . . .
H19C H 0.295842 0.677042 0.513202 0.057 Uiso 1 1 calc R U . . .
C18 C 0.30894(9) 0.98922(7) 0.40311(6) 0.0309(3) Uani 1 1 d . . . . .
H18A H 0.342367 1.020004 0.373273 0.046 Uiso 1 1 calc R U . . .
H18B H 0.322987 1.004929 0.448207 0.046 Uiso 1 1 calc R U . . .
H18C H 0.254052 1.003741 0.393570 0.046 Uiso 1 1 calc R U . . .
C20 C 0.53570(6) 0.69052(6) 0.36855(5) 0.01425(16) Uani 1 1 d . . . . .
C21 C 0.53946(6) 0.75865(6) 0.41209(5) 0.01551(17) Uani 1 1 d . . . . .
H21 H 0.522806 0.813040 0.397596 0.019 Uiso 1 1 calc R U . . .
C22 C 0.56715(6) 0.74846(7) 0.47638(5) 0.01666(17) Uani 1 1 d . . . . .
C25 C 0.56296(6) 0.61192(6) 0.39109(5) 0.01662(17) Uani 1 1 d . . . . .
H25 H 0.563947 0.565741 0.361463 0.020 Uiso 1 1 calc R U . . .
C26 C 0.57211(7) 0.82374(7) 0.52135(5) 0.0225(2) Uani 1 1 d . . . . .
H26A H 0.623309 0.850915 0.517787 0.034 Uiso 1 1 calc R U . . .
H26B H 0.565458 0.805055 0.566393 0.034 Uiso 1 1 calc R U . . .
H26C H 0.530802 0.864257 0.509125 0.034 Uiso 1 1 calc R U . . .
C27 C 0.61207(7) 0.51154(7) 0.47860(6) 0.0233(2) Uani 1 1 d . . . . .
H27A H 0.637760 0.481472 0.443392 0.035 Uiso 1 1 calc R U . . .
H27B H 0.565346 0.480206 0.490900 0.035 Uiso 1 1 calc R U . . .
H27C H 0.648260 0.516193 0.516452 0.035 Uiso 1 1 calc R U . . .
C28 C 0.67982(5) 0.53070(6) 0.23991(4) 0.01218(15) Uani 1 1 d . . . . .
C29 C 0.69144(6) 0.38882(6) 0.24603(5) 0.01667(18) Uani 1 1 d . . . . .
H29 H 0.678882 0.330328 0.243372 0.020 Uiso 1 1 calc R U . . .
C30 C 0.76031(6) 0.42249(6) 0.26698(5) 0.01737(18) Uani 1 1 d . . . . .
H30 H 0.805359 0.392087 0.281870 0.021 Uiso 1 1 calc R U . . .
C31 C 0.56893(5) 0.43826(6) 0.19394(5) 0.01364(16) Uani 1 1 d . . . . .
C32 C 0.50259(6) 0.41992(6) 0.22944(5) 0.01541(17) Uani 1 1 d . . . . .
C33 C 0.43543(6) 0.39546(7) 0.19392(5) 0.02023(19) Uani 1 1 d . . . . .
H33 H 0.388759 0.384024 0.216238 0.024 Uiso 1 1 calc R U . . .
C34 C 0.43563(6) 0.38754(7) 0.12645(6) 0.0227(2) Uani 1 1 d . . . . .
H34 H 0.389210 0.371040 0.103140 0.027 Uiso 1 1 calc R U . . .
C35 C 0.50320(6) 0.40357(7) 0.09296(5) 0.0205(2) Uani 1 1 d . . . . .
H35 H 0.502780 0.396885 0.046913 0.025 Uiso 1 1 calc R U . . .
C36 C 0.57187(6) 0.42941(6) 0.12588(5) 0.01629(17) Uani 1 1 d . . . . .
C37 C 0.50374(6) 0.42036(6) 0.30347(5) 0.01705(18) Uani 1 1 d . . . . .
H37 H 0.552404 0.450383 0.318827 0.020 Uiso 1 1 calc R U . . .
C38 C 0.43415(6) 0.46805(7) 0.33070(6) 0.0231(2) Uani 1 1 d . . . . .
H38A H 0.432151 0.525344 0.312414 0.035 Uiso 1 1 calc R U . . .
H38B H 0.440068 0.471357 0.378318 0.035 Uiso 1 1 calc R U . . .
H38C H 0.385622 0.438016 0.318811 0.035 Uiso 1 1 calc R U . . .
C39 C 0.50794(7) 0.32975(7) 0.33025(6) 0.0252(2) Uani 1 1 d . . . . .
H39A H 0.460348 0.298977 0.316802 0.038 Uiso 1 1 calc R U . . .
H39B H 0.512494 0.331440 0.377985 0.038 Uiso 1 1 calc R U . . .
H39C H 0.553650 0.300942 0.313056 0.038 Uiso 1 1 calc R U . . .
C40 C 0.64676(6) 0.43972(7) 0.08875(5) 0.01958(19) Uani 1 1 d . . . . .
H40 H 0.685771 0.469572 0.117923 0.024 Uiso 1 1 calc R U . . .
C41 C 0.63524(7) 0.49243(8) 0.02653(5) 0.0249(2) Uani 1 1 d . . . . .
H41A H 0.685790 0.500476 0.006204 0.037 Uiso 1 1 calc R U . . .
H41B H 0.613191 0.547685 0.037494 0.037 Uiso 1 1 calc R U . . .
H41C H 0.599371 0.462872 -0.003945 0.037 Uiso 1 1 calc R U . . .
C42 C 0.68009(8) 0.35225(8) 0.07271(6) 0.0296(3) Uani 1 1 d . . . . .
H42A H 0.642550 0.321421 0.044497 0.044 Uiso 1 1 calc R U . . .
H42B H 0.689635 0.320426 0.113198 0.044 Uiso 1 1 calc R U . . .
H42C H 0.729375 0.359054 0.050183 0.044 Uiso 1 1 calc R U . . .
C43 C 0.82201(5) 0.56240(6) 0.27457(5) 0.01464(17) Uani 1 1 d . . . . .
C44 C 0.84422(6) 0.58206(6) 0.33920(5) 0.01644(17) Uani 1 1 d . . . . .
C45 C 0.91404(6) 0.62683(7) 0.34910(6) 0.0224(2) Uani 1 1 d . . . . .
H45 H 0.930523 0.642264 0.392155 0.027 Uiso 1 1 calc R U . . .
C46 C 0.95961(7) 0.64909(8) 0.29719(6) 0.0267(2) Uani 1 1 d . . . . .
H46 H 1.006866 0.679601 0.304904 0.032 Uiso 1 1 calc R U . . .
C47 C 0.93661(7) 0.62706(7) 0.23404(6) 0.0231(2) Uani 1 1 d . . . . .
H47 H 0.968874 0.642021 0.198990 0.028 Uiso 1 1 calc R U . . .
C48 C 0.86701(6) 0.58335(6) 0.22094(5) 0.01727(18) Uani 1 1 d . . . . .
C49 C 0.79800(6) 0.55435(7) 0.39749(5) 0.01887(19) Uani 1 1 d . . . . .
H49 H 0.744816 0.536298 0.381277 0.023 Uiso 1 1 calc R U . . .
C50 C 0.78804(7) 0.62578(8) 0.44705(5) 0.0251(2) Uani 1 1 d . . . . .
H50A H 0.760508 0.673312 0.425921 0.038 Uiso 1 1 calc R U . . .
H50B H 0.839600 0.644613 0.463454 0.038 Uiso 1 1 calc R U . . .
H50C H 0.757622 0.605107 0.483480 0.038 Uiso 1 1 calc R U . . .
C51 C 0.83797(8) 0.47814(8) 0.43059(7) 0.0322(3) Uani 1 1 d . . . . .
H51A H 0.840827 0.431403 0.399342 0.048 Uiso 1 1 calc R U . . .
H51B H 0.807715 0.460294 0.467967 0.048 Uiso 1 1 calc R U . . .
H51C H 0.890938 0.493984 0.445627 0.048 Uiso 1 1 calc R U . . .
C52 C 0.84465(6) 0.55860(7) 0.15113(5) 0.0209(2) Uani 1 1 d . . . . .
H52 H 0.786737 0.549755 0.148696 0.025 Uiso 1 1 calc R U . . .
C53 C 0.86394(8) 0.62815(10) 0.10219(6) 0.0330(3) Uani 1 1 d . . . . .
H53A H 0.841380 0.613434 0.059148 0.049 Uiso 1 1 calc R U . . .
H53B H 0.920833 0.633493 0.099545 0.049 Uiso 1 1 calc R U . . .
H53C H 0.841936 0.682028 0.116574 0.049 Uiso 1 1 calc R U . . .
C54 C 0.88338(8) 0.47492(9) 0.13198(6) 0.0345(3) Uani 1 1 d . . . . .
H54A H 0.865789 0.459196 0.087672 0.052 Uiso 1 1 calc R U . . .
H54B H 0.868700 0.430391 0.162520 0.052 Uiso 1 1 calc R U . . .
H54C H 0.940358 0.481761 0.133529 0.052 Uiso 1 1 calc R U . . .
C24 C 0.58870(6) 0.59907(6) 0.45553(5) 0.01756(18) Uani 1 1 d . . . . .
C23 C 0.59077(6) 0.66822(7) 0.49779(5) 0.01852(18) Uani 1 1 d . . . . .
H23 H 0.608493 0.660661 0.541775 0.022 Uiso 1 1 calc R U . . .

loop_
_atom_site_aniso_label
_atom_site_aniso_U_11
_atom_site_aniso_U_22
_atom_site_aniso_U_33
_atom_site_aniso_U_23
_atom_site_aniso_U_13
_atom_site_aniso_U_12
Cl1 0.02147(11) 0.02592(12) 0.01894(11) 0.00826(9) 0.00460(9) 0.00526(9)
Si1 0.01166(11) 0.01251(11) 0.01435(12) 0.00059(9) -0.00022(9) 0.00129(8)
N1 0.0117(3) 0.0132(3) 0.0133(3) -0.0002(3) 0.0002(3) 0.0005(3)
C1 0.0204(5) 0.0258(5) 0.0181(5) -0.0077(4) -0.0040(4) 0.0063(4)
B1 0.0137(4) 0.0160(5) 0.0154(5) -0.0023(4) -0.0015(4) 0.0013(4)
Si2 0.01195(11) 0.01761(13) 0.02005(13) -0.00112(10) -0.00267(10) 0.00041(9)
Cl2 0.01540(10) 0.01436(10) 0.02640(12) -0.00275(8) -0.00358(9) -0.00142(8)
N2 0.0111(3) 0.0135(3) 0.0159(4) 0.0007(3) -0.0005(3) 0.0007(3)
C2 0.0127(4) 0.0149(4) 0.0153(4) -0.0022(3) -0.0011(3) 0.0025(3)
C3 0.0136(4) 0.0130(4) 0.0139(4) -0.0010(3) -0.0009(3) 0.0000(3)
Si3 0.01649(12) 0.01695(12) 0.01714(13) 0.00072(10) -0.00173(10) -0.00033(10)
C4 0.0133(4) 0.0129(4) 0.0147(4) -0.0015(3) 0.0000(3) 0.0009(3)
C5 0.0118(4) 0.0152(4) 0.0152(4) -0.0017(3) -0.0016(3) 0.0011(3)
C6 0.0339(6) 0.0308(6) 0.0191(5) 0.0037(4) 0.0003(4) -0.0024(5)
C7 0.0221(5) 0.0227(5) 0.0270(5) 0.0014(4) -0.0026(4) -0.0065(4)
C9 0.0199(5) 0.0270(5) 0.0244(5) -0.0010(4) -0.0079(4) -0.0012(4)
C8 0.0283(6) 0.0206(5) 0.0346(6) 0.0034(4) -0.0033(5) 0.0048(4)
C10 0.0250(5) 0.0225(5) 0.0299(6) 0.0018(4) -0.0033(4) -0.0054(4)
C11 0.0140(4) 0.0313(6) 0.0325(6) -0.0024(5) 0.0003(4) 0.0040(4)
C12 0.0136(4) 0.0157(4) 0.0146(4) -0.0020(3) -0.0007(3) 0.0017(3)
C13 0.0191(4) 0.0156(4) 0.0164(4) -0.0007(3) 0.0007(3) 0.0021(3)
C14 0.0226(5) 0.0172(4) 0.0176(4) -0.0021(3) 0.0000(4) 0.0058(4)
C15 0.0206(5) 0.0238(5) 0.0162(4) -0.0026(4) 0.0030(4) 0.0053(4)
C16 0.0228(5) 0.0222(5) 0.0194(5) 0.0007(4) 0.0049(4) 0.0009(4)
C17 0.0205(5) 0.0161(4) 0.0198(5) -0.0005(3) 0.0027(4) 0.0021(3)
C19 0.0495(8) 0.0294(6) 0.0357(7) 0.0051(5) 0.0228(6) 0.0002(6)
C18 0.0480(8) 0.0182(5) 0.0271(6) -0.0017(4) 0.0104(5) 0.0098(5)
C20 0.0132(4) 0.0153(4) 0.0142(4) -0.0005(3) -0.0003(3) 0.0006(3)
C21 0.0154(4) 0.0156(4) 0.0154(4) -0.0009(3) -0.0013(3) 0.0003(3)
C22 0.0150(4) 0.0203(4) 0.0146(4) -0.0022(3) 0.0003(3) 0.0003(3)
C25 0.0169(4) 0.0154(4) 0.0175(4) -0.0003(3) 0.0001(3) 0.0015(3)
C26 0.0258(5) 0.0245(5) 0.0170(5) -0.0056(4) -0.0025(4) 0.0013(4)
C27 0.0246(5) 0.0214(5) 0.0239(5) 0.0078(4) 0.0021(4) 0.0048(4)
C28 0.0108(4) 0.0136(4) 0.0122(4) -0.0001(3) 0.0007(3) 0.0002(3)
C29 0.0158(4) 0.0129(4) 0.0213(5) 0.0004(3) -0.0008(3) 0.0020(3)
C30 0.0148(4) 0.0143(4) 0.0229(5) 0.0008(3) -0.0018(4) 0.0033(3)
C31 0.0120(4) 0.0131(4) 0.0158(4) -0.0012(3) -0.0015(3) -0.0003(3)
C32 0.0149(4) 0.0136(4) 0.0178(4) -0.0008(3) 0.0013(3) -0.0015(3)
C33 0.0150(4) 0.0214(5) 0.0243(5) -0.0008(4) 0.0007(4) -0.0046(4)
C34 0.0172(4) 0.0254(5) 0.0252(5) -0.0023(4) -0.0058(4) -0.0046(4)
C35 0.0206(5) 0.0233(5) 0.0175(4) -0.0025(4) -0.0038(4) -0.0012(4)
C36 0.0165(4) 0.0167(4) 0.0155(4) -0.0010(3) -0.0007(3) 0.0006(3)
C37 0.0173(4) 0.0171(4) 0.0169(4) 0.0002(3) 0.0033(3) -0.0018(3)
C38 0.0197(5) 0.0253(5) 0.0246(5) -0.0030(4) 0.0067(4) -0.0002(4)
C39 0.0318(6) 0.0199(5) 0.0240(5) 0.0039(4) 0.0049(4) -0.0006(4)
C40 0.0184(4) 0.0253(5) 0.0152(4) -0.0028(4) 0.0022(4) -0.0003(4)
C41 0.0309(6) 0.0274(5) 0.0168(5) 0.0001(4) 0.0050(4) -0.0025(4)
C42 0.0321(6) 0.0335(6) 0.0236(5) -0.0019(5) 0.0062(5) 0.0112(5)
C43 0.0110(4) 0.0139(4) 0.0189(4) 0.0017(3) -0.0015(3) -0.0002(3)
C44 0.0147(4) 0.0165(4) 0.0180(4) 0.0015(3) -0.0007(3) -0.0010(3)
C45 0.0189(5) 0.0266(5) 0.0213(5) 0.0001(4) -0.0032(4) -0.0066(4)
C46 0.0201(5) 0.0307(6) 0.0292(6) 0.0031(4) -0.0011(4) -0.0112(4)
C47 0.0187(5) 0.0272(5) 0.0236(5) 0.0051(4) 0.0032(4) -0.0053(4)
C48 0.0150(4) 0.0188(4) 0.0180(4) 0.0035(3) 0.0009(3) 0.0010(3)
C49 0.0176(4) 0.0222(5) 0.0168(4) 0.0011(4) 0.0004(4) -0.0033(4)
C50 0.0261(5) 0.0304(6) 0.0189(5) -0.0046(4) 0.0003(4) -0.0041(4)
C51 0.0377(7) 0.0298(6) 0.0295(6) 0.0120(5) 0.0064(5) 0.0042(5)
C52 0.0171(4) 0.0293(5) 0.0162(4) 0.0028(4) 0.0004(4) 0.0024(4)
C53 0.0260(6) 0.0505(8) 0.0225(5) 0.0138(5) 0.0012(5) -0.0031(5)
C54 0.0351(7) 0.0438(7) 0.0243(6) -0.0079(5) -0.0019(5) 0.0143(6)
C24 0.0161(4) 0.0185(4) 0.0181(4) 0.0038(3) 0.0017(3) 0.0022(3)
C23 0.0169(4) 0.0249(5) 0.0138(4) 0.0022(4) 0.0003(3) 0.0017(4)

loop_
_atom_type_symbol
_atom_type_description
_atom_type_scat_dispersion_real
_atom_type_scat_dispersion_imag
_atom_type_scat_source
C C 0.0033 0.0016 'International Tables Vol C Tables 4.2.6.8 and 6.1.1.4'
H H 0.0000 0.0000 'International Tables Vol C Tables 4.2.6.8 and 6.1.1.4'
B B 0.0013 0.0007 'International Tables Vol C Tables 4.2.6.8 and 6.1.1.4'
N N 0.0061 0.0033 'International Tables Vol C Tables 4.2.6.8 and 6.1.1.4'
Si Si 0.0817 0.0704 'International Tables Vol C Tables 4.2.6.8 and 6.1.1.4'
Cl Cl 0.1484 0.1585 'International Tables Vol C Tables 4.2.6.8 and 6.1.1.4'

loop_
_geom_angle_atom_site_label_1
_geom_angle_atom_site_label_2
_geom_angle_atom_site_label_3
_geom_angle
_geom_angle_site_symmetry_1
_geom_angle_site_symmetry_3
_geom_angle_publ_flag
C2 Si1 C28 122.20(4) . . ?
C2 Si1 Cl2 112.39(3) . . ?
C28 Si1 Cl2 101.41(3) . . ?
C2 Si1 Cl1 114.59(3) . . ?
C28 Si1 Cl1 99.97(3) . . ?
Cl2 Si1 Cl1 103.902(16) . . ?
C28 N1 C29 110.60(8) . . ?
C28 N1 C31 129.33(8) . . ?
C29 N1 C31 119.09(8) . . ?
B1 C1 H1A 109.5 . . ?
B1 C1 H1B 109.5 . . ?
H1A C1 H1B 109.5 . . ?
B1 C1 H1C 109.5 . . ?
H1A C1 H1C 109.5 . . ?
H1B C1 H1C 109.5 . . ?
C2 B1 C1 127.63(9) . . ?
C2 B1 C5 106.34(8) . . ?
C1 B1 C5 125.89(8) . . ?
C10 Si2 C9 109.24(5) . . ?
C10 Si2 C11 105.88(6) . . ?
C9 Si2 C11 104.51(5) . . ?
C10 Si2 C5 109.30(5) . . ?
C9 Si2 C5 111.80(5) . . ?
C11 Si2 C5 115.77(5) . . ?
C28 N2 C30 110.29(8) . . ?
C28 N2 C43 129.98(8) . . ?
C30 N2 C43 119.27(8) . . ?
C3 C2 B1 106.82(8) . . ?
C3 C2 Si1 124.03(7) . . ?
B1 C2 Si1 123.55(8) . . ?
C4 C3 C2 112.11(8) . . ?
C4 C3 C20 122.73(9) . . ?
C2 C3 C20 125.05(8) . . ?
C7 Si3 C8 108.29(6) . . ?
C7 Si3 C6 105.38(6) . . ?
C8 Si3 C6 103.89(6) . . ?
C7 Si3 C5 108.98(5) . . ?
C8 Si3 C5 114.74(5) . . ?
C6 Si3 C5 114.97(5) . . ?
C3 C4 C12 123.65(9) . . ?
C3 C4 C5 111.98(8) . . ?
C12 C4 C5 123.89(8) . . ?
C4 C5 B1 101.93(7) . . ?
C4 C5 Si2 113.48(7) . . ?
B1 C5 Si2 113.27(6) . . ?
C4 C5 Si3 109.77(6) . . ?
B1 C5 Si3 103.04(7) . . ?
Si2 C5 Si3 114.20(5) . . ?
Si3 C6 H6A 109.5 . . ?
Si3 C6 H6B 109.5 . . ?
H6A C6 H6B 109.5 . . ?
Si3 C6 H6C 109.5 . . ?
H6A C6 H6C 109.5 . . ?
H6B C6 H6C 109.5 . . ?
Si3 C7 H7A 109.5 . . ?
Si3 C7 H7B 109.5 . . ?
H7A C7 H7B 109.5 . . ?
Si3 C7 H7C 109.5 . . ?
H7A C7 H7C 109.5 . . ?
H7B C7 H7C 109.5 . . ?
Si2 C9 H9A 109.5 . . ?
Si2 C9 H9B 109.5 . . ?
H9A C9 H9B 109.5 . . ?
Si2 C9 H9C 109.5 . . ?
H9A C9 H9C 109.5 . . ?
H9B C9 H9C 109.5 . . ?
Si3 C8 H8A 109.5 . . ?
Si3 C8 H8B 109.5 . . ?
H8A C8 H8B 109.5 . . ?
Si3 C8 H8C 109.5 . . ?
H8A C8 H8C 109.5 . . ?
H8B C8 H8C 109.5 . . ?
Si2 C10 H10A 109.5 . . ?
Si2 C10 H10B 109.5 . . ?
H10A C10 H10B 109.5 . . ?
Si2 C10 H10C 109.5 . . ?
H10A C10 H10C 109.5 . . ?
H10B C10 H10C 109.5 . . ?
Si2 C11 H11A 109.5 . . ?
Si2 C11 H11B 109.5 . . ?
H11A C11 H11B 109.5 . . ?
Si2 C11 H11C 109.5 . . ?
H11A C11 H11C 109.5 . . ?
H11B C11 H11C 109.5 . . ?
C17 C12 C13 117.88(9) . . ?
C17 C12 C4 119.43(9) . . ?
C13 C12 C4 122.70(9) . . ?
C14 C13 C12 121.49(10) . . ?
C14 C13 H13 119.3 . . ?
C12 C13 H13 119.3 . . ?
C13 C14 C15 119.04(9) . . ?
C13 C14 C18 121.08(10) . . ?
C15 C14 C18 119.87(10) . . ?
C16 C15 C14 120.93(10) . . ?
C16 C15 H15 119.5 . . ?
C14 C15 H15 119.5 . . ?
C15 C16 C17 118.77(10) . . ?
C15 C16 C19 120.65(10) . . ?
C17 C16 C19 120.58(10) . . ?
C16 C17 C12 121.81(10) . . ?
C16 C17 H17 119.1 . . ?
C12 C17 H17 119.1 . . ?
C16 C19 H19A 109.5 . . ?
C16 C19 H19B 109.5 . . ?
H19A C19 H19B 109.5 . . ?
C16 C19 H19C 109.5 . . ?
H19A C19 H19C 109.5 . . ?
H19B C19 H19C 109.5 . . ?
C14 C18 H18A 109.5 . . ?
C14 C18 H18B 109.5 . . ?
H18A C18 H18B 109.5 . . ?
C14 C18 H18C 109.5 . . ?
H18A C18 H18C 109.5 . . ?
H18B C18 H18C 109.5 . . ?
C21 C20 C25 117.65(9) . . ?
C21 C20 C3 122.03(8) . . ?
C25 C20 C3 120.26(9) . . ?
C22 C21 C20 121.42(9) . . ?
C22 C21 H21 119.3 . . ?
C20 C21 H21 119.3 . . ?
C21 C22 C23 119.18(9) . . ?
C21 C22 C26 119.87(9) . . ?
C23 C22 C26 120.95(9) . . ?
C24 C25 C20 122.26(9) . . ?
C24 C25 H25 118.9 . . ?
C20 C25 H25 118.9 . . ?
C22 C26 H26A 109.5 . . ?
C22 C26 H26B 109.5 . . ?
H26A C26 H26B 109.5 . . ?
C22 C26 H26C 109.5 . . ?
H26A C26 H26C 109.5 . . ?
H26B C26 H26C 109.5 . . ?
C24 C27 H27A 109.5 . . ?
C24 C27 H27B 109.5 . . ?
H27A C27 H27B 109.5 . . ?
C24 C27 H27C 109.5 . . ?
H27A C27 H27C 109.5 . . ?
H27B C27 H27C 109.5 . . ?
N1 C28 N2 104.92(8) . . ?
N1 C28 Si1 125.17(7) . . ?
N2 C28 Si1 129.75(7) . . ?
C30 C29 N1 106.98(8) . . ?
C30 C29 H29 126.5 . . ?
N1 C29 H29 126.5 . . ?
C29 C30 N2 107.20(8) . . ?
C29 C30 H30 126.4 . . ?
N2 C30 H30 126.4 . . ?
C32 C31 C36 123.52(9) . . ?
C32 C31 N1 118.93(8) . . ?
C36 C31 N1 116.91(8) . . ?
C33 C32 C31 116.99(9) . . ?
C33 C32 C37 120.50(9) . . ?
C31 C32 C37 122.38(9) . . ?
C34 C33 C32 121.11(10) . . ?
C34 C33 H33 119.4 . . ?
C32 C33 H33 119.4 . . ?
C35 C34 C33 120.38(9) . . ?
C35 C34 H34 119.8 . . ?
C33 C34 H34 119.8 . . ?
C34 C35 C36 121.00(10) . . ?
C34 C35 H35 119.5 . . ?
C36 C35 H35 119.5 . . ?
C35 C36 C31 116.93(9) . . ?
C35 C36 C40 119.88(9) . . ?
C31 C36 C40 123.01(9) . . ?
C32 C37 C38 112.48(9) . . ?
C32 C37 C39 110.65(8) . . ?
C38 C37 C39 110.93(9) . . ?
C32 C37 H37 107.5 . . ?
C38 C37 H37 107.5 . . ?
C39 C37 H37 107.5 . . ?
C37 C38 H38A 109.5 . . ?
C37 C38 H38B 109.5 . . ?
H38A C38 H38B 109.5 . . ?
C37 C38 H38C 109.5 . . ?
H38A C38 H38C 109.5 . . ?
H38B C38 H38C 109.5 . . ?
C37 C39 H39A 109.5 . . ?
C37 C39 H39B 109.5 . . ?
H39A C39 H39B 109.5 . . ?
C37 C39 H39C 109.5 . . ?
H39A C39 H39C 109.5 . . ?
H39B C39 H39C 109.5 . . ?
C36 C40 C41 112.84(9) . . ?
C36 C40 C42 109.61(9) . . ?
C41 C40 C42 110.48(9) . . ?
C36 C40 H40 107.9 . . ?
C41 C40 H40 107.9 . . ?
C42 C40 H40 107.9 . . ?
C40 C41 H41A 109.5 . . ?
C40 C41 H41B 109.5 . . ?
H41A C41 H41B 109.5 . . ?
C40 C41 H41C 109.5 . . ?
H41A C41 H41C 109.5 . . ?
H41B C41 H41C 109.5 . . ?
C40 C42 H42A 109.5 . . ?
C40 C42 H42B 109.5 . . ?
H42A C42 H42B 109.5 . . ?
C40 C42 H42C 109.5 . . ?
H42A C42 H42C 109.5 . . ?
H42B C42 H42C 109.5 . . ?
C44 C43 C48 123.40(9) . . ?
C44 C43 N2 118.50(9) . . ?
C48 C43 N2 117.75(9) . . ?
C45 C44 C43 117.01(9) . . ?
C45 C44 C49 119.70(9) . . ?
C43 C44 C49 123.25(9) . . ?
C46 C45 C44 121.08(10) . . ?
C46 C45 H45 119.5 . . ?
C44 C45 H45 119.5 . . ?
C45 C46 C47 120.32(10) . . ?
C45 C46 H46 119.8 . . ?
C47 C46 H46 119.8 . . ?
C46 C47 C48 121.28(10) . . ?
C46 C47 H47 119.4 . . ?
C48 C47 H47 119.4 . . ?
C47 C48 C43 116.89(9) . . ?
C47 C48 C52 119.72(9) . . ?
C43 C48 C52 123.36(9) . . ?
C44 C49 C50 112.44(9) . . ?
C44 C49 C51 109.83(9) . . ?
C50 C49 C51 110.03(10) . . ?
C44 C49 H49 108.1 . . ?
C50 C49 H49 108.1 . . ?
C51 C49 H49 108.1 . . ?
C49 C50 H50A 109.5 . . ?
C49 C50 H50B 109.5 . . ?
H50A C50 H50B 109.5 . . ?
C49 C50 H50C 109.5 . . ?
H50A C50 H50C 109.5 . . ?
H50B C50 H50C 109.5 . . ?
C49 C51 H51A 109.5 . . ?
C49 C51 H51B 109.5 . . ?
H51A C51 H51B 109.5 . . ?
C49 C51 H51C 109.5 . . ?
H51A C51 H51C 109.5 . . ?
H51B C51 H51C 109.5 . . ?
C48 C52 C53 112.30(10) . . ?
C48 C52 C54 111.38(9) . . ?
C53 C52 C54 110.28(11) . . ?
C48 C52 H52 107.5 . . ?
C53 C52 H52 107.5 . . ?
C54 C52 H52 107.5 . . ?
C52 C53 H53A 109.5 . . ?
C52 C53 H53B 109.5 . . ?
H53A C53 H53B 109.5 . . ?
C52 C53 H53C 109.5 . . ?
H53A C53 H53C 109.5 . . ?
H53B C53 H53C 109.5 . . ?
C52 C54 H54A 109.5 . . ?
C52 C54 H54B 109.5 . . ?
H54A C54 H54B 109.5 . . ?
C52 C54 H54C 109.5 . . ?
H54A C54 H54C 109.5 . . ?
H54B C54 H54C 109.5 . . ?
C23 C24 C25 118.42(9) . . ?
C23 C24 C27 121.42(9) . . ?
C25 C24 C27 120.15(10) . . ?
C24 C23 C22 120.96(9) . . ?
C24 C23 H23 119.5 . . ?
C22 C23 H23 119.5 . . ?

loop_
_geom_bond_atom_site_label_1
_geom_bond_atom_site_label_2
_geom_bond_distance
_geom_bond_site_symmetry_2
_geom_bond_publ_flag
Cl1 Si1 2.0772(4) . ?
Si1 C2 1.7591(10) . ?
Si1 C28 1.9468(9) . ?
Si1 Cl2 2.0691(4) . ?
N1 C28 1.3610(12) . ?
N1 C29 1.3803(12) . ?
N1 C31 1.4603(12) . ?
C1 B1 1.5883(15) . ?
C1 H1A 0.9800 . ?
C1 H1B 0.9800 . ?
C1 H1C 0.9800 . ?
B1 C2 1.5129(14) . ?
B1 C5 1.6102(15) . ?
Si2 C10 1.8724(12) . ?
Si2 C9 1.8800(12) . ?
Si2 C11 1.8815(12) . ?
Si2 C5 1.8820(10) . ?
N2 C28 1.3649(11) . ?
N2 C30 1.3811(12) . ?
N2 C43 1.4609(12) . ?
C2 C3 1.4772(13) . ?
C3 C4 1.3710(13) . ?
C3 C20 1.4860(13) . ?
Si3 C7 1.8716(11) . ?
Si3 C8 1.8827(12) . ?
Si3 C6 1.8842(12) . ?
Si3 C5 1.9119(10) . ?
C4 C12 1.4876(13) . ?
C4 C5 1.5299(13) . ?
C6 H6A 0.9800 . ?
C6 H6B 0.9800 . ?
C6 H6C 0.9800 . ?
C7 H7A 0.9800 . ?
C7 H7B 0.9800 . ?
C7 H7C 0.9800 . ?
C9 H9A 0.9800 . ?
C9 H9B 0.9800 . ?
C9 H9C 0.9800 . ?
C8 H8A 0.9800 . ?
C8 H8B 0.9800 . ?
C8 H8C 0.9800 . ?
C10 H10A 0.9800 . ?
C10 H10B 0.9800 . ?
C10 H10C 0.9800 . ?
C11 H11A 0.9800 . ?
C11 H11B 0.9800 . ?
C11 H11C 0.9800 . ?
C12 C17 1.3971(14) . ?
C12 C13 1.3999(13) . ?
C13 C14 1.3915(14) . ?
C13 H13 0.9500 . ?
C14 C15 1.3965(16) . ?
C14 C18 1.5084(15) . ?
C15 C16 1.3911(15) . ?
C15 H15 0.9500 . ?
C16 C17 1.3946(15) . ?
C16 C19 1.5103(17) . ?
C17 H17 0.9500 . ?
C19 H19A 0.9800 . ?
C19 H19B 0.9800 . ?
C19 H19C 0.9800 . ?
C18 H18A 0.9800 . ?
C18 H18B 0.9800 . ?
C18 H18C 0.9800 . ?
C20 C21 1.3989(13) . ?
C20 C25 1.3998(13) . ?
C21 C22 1.3958(13) . ?
C21 H21 0.9500 . ?
C22 C23 1.3971(14) . ?
C22 C26 1.5059(14) . ?
C25 C24 1.3943(14) . ?
C25 H25 0.9500 . ?
C26 H26A 0.9800 . ?
C26 H26B 0.9800 . ?
C26 H26C 0.9800 . ?
C27 C24 1.5113(14) . ?
C27 H27A 0.9800 . ?
C27 H27B 0.9800 . ?
C27 H27C 0.9800 . ?
C29 C30 1.3499(14) . ?
C29 H29 0.9500 . ?
C30 H30 0.9500 . ?
C31 C32 1.3981(14) . ?
C31 C36 1.4051(14) . ?
C32 C33 1.3950(14) . ?
C32 C37 1.5178(14) . ?
C33 C34 1.3895(16) . ?
C33 H33 0.9500 . ?
C34 C35 1.3865(16) . ?
C34 H34 0.9500 . ?
C35 C36 1.3969(14) . ?
C35 H35 0.9500 . ?
C36 C40 1.5197(15) . ?
C37 C38 1.5293(15) . ?
C37 C39 1.5343(15) . ?
C37 H37 1.0000 . ?
C38 H38A 0.9800 . ?
C38 H38B 0.9800 . ?
C38 H38C 0.9800 . ?
C39 H39A 0.9800 . ?
C39 H39B 0.9800 . ?
C39 H39C 0.9800 . ?
C40 C41 1.5313(15) . ?
C40 C42 1.5348(16) . ?
C40 H40 1.0000 . ?
C41 H41A 0.9800 . ?
C41 H41B 0.9800 . ?
C41 H41C 0.9800 . ?
C42 H42A 0.9800 . ?
C42 H42B 0.9800 . ?
C42 H42C 0.9800 . ?
C43 C44 1.4018(14) . ?
C43 C48 1.4023(14) . ?
C44 C45 1.3972(14) . ?
C44 C49 1.5187(14) . ?
C45 C46 1.3849(16) . ?
C45 H45 0.9500 . ?
C46 C47 1.3858(16) . ?
C46 H46 0.9500 . ?
C47 C48 1.3948(14) . ?
C47 H47 0.9500 . ?
C48 C52 1.5211(15) . ?
C49 C50 1.5320(16) . ?
C49 C51 1.5324(16) . ?
C49 H49 1.0000 . ?
C50 H50A 0.9800 . ?
C50 H50B 0.9800 . ?
C50 H50C 0.9800 . ?
C51 H51A 0.9800 . ?
C51 H51B 0.9800 . ?
C51 H51C 0.9800 . ?
C52 C53 1.5312(17) . ?
C52 C54 1.5355(17) . ?
C52 H52 1.0000 . ?
C53 H53A 0.9800 . ?
C53 H53B 0.9800 . ?
C53 H53C 0.9800 . ?
C54 H54A 0.9800 . ?
C54 H54B 0.9800 . ?
C54 H54C 0.9800 . ?
C24 C23 1.3943(15) . ?
C23 H23 0.9500 . ?
